data_1515564
loop_
_publ_author_name
'Creutz, Sidney E.'
'Krummenacher, Ivo'
'Clough, Christopher R.'
'Cummins, Christopher C.'

_publ_section_title
;
 A trigonal and hindered tertiary phosphine ligand rendered anionic by a
 niobate anchor: Formation of zwitterionic M(i) (M = Cu, Ag, Au, Rh)
 complexes
;
_journal_issue 11
_journal_name_full 'Chemical Science'
_journal_page_first 2166
_journal_paper_doi 10.1039/c1sc00375e
_journal_volume 2
_journal_year 2011
_chemical_formula_sum 'C74.75 H97 N3 Na Nb O3 P'
_chemical_formula_weight 1232.42
_chemical_name_common '[(Ar[Np]N)3Nb(OC[CPh2])2P][Na(thf)]'
_chemical_name_systematic
;
?
;
_space_group_IT_number 14
_symmetry_cell_setting monoclinic
_symmetry_space_group_name_Hall '-P 2ybc'
_symmetry_space_group_name_H-M 'P 1 21/c 1'
_atom_sites_solution_hydrogens geom
_atom_sites_solution_primary direct
_atom_sites_solution_secondary difmap
_audit_creation_method SHELXL-97
_cell_angle_alpha 90.00
_cell_angle_beta 107.0020(10)
_cell_angle_gamma 90.00
_cell_formula_units_Z 4
_cell_length_a 23.715(2)
_cell_length_b 16.1639(13)
_cell_length_c 19.4189(16)
_cell_measurement_reflns_used 9305
_cell_measurement_temperature 100(2)
_cell_measurement_theta_max 29.51
_cell_measurement_theta_min 2.19
_cell_volume 7118.5(10)
_computing_cell_refinement 'Bruker SAINT'
_computing_data_collection 'Bruker APEX2'
_computing_data_reduction 'Bruker SAINT'
_computing_molecular_graphics 'Bruker SHELXTL'
_computing_publication_material 'Bruker SHELXTL'
_computing_structure_refinement 'SHELXL-97 (Sheldrick, 2008)'
_computing_structure_solution 'SHELXS-97 (Sheldrick, 2008)'
_diffrn_ambient_temperature 100(2)
_diffrn_measured_fraction_theta_full 1.000
_diffrn_measured_fraction_theta_max 1.000
_diffrn_measurement_device_type 'Bruker APEX-II CCD'
_diffrn_measurement_method '\f and \w scans'
_diffrn_radiation_monochromator graphite
_diffrn_radiation_source 'fine-focus sealed tube'
_diffrn_radiation_type MoK\a
_diffrn_radiation_wavelength 0.71073
_diffrn_reflns_av_R_equivalents 0.0683
_diffrn_reflns_av_sigmaI/netI 0.0380
_diffrn_reflns_limit_h_max 28
_diffrn_reflns_limit_h_min -28
_diffrn_reflns_limit_k_max 19
_diffrn_reflns_limit_k_min -19
_diffrn_reflns_limit_l_max 23
_diffrn_reflns_limit_l_min -23
_diffrn_reflns_number 109340
_diffrn_reflns_theta_full 25.35
_diffrn_reflns_theta_max 25.35
_diffrn_reflns_theta_min 0.90
_exptl_absorpt_coefficient_mu 0.243
_exptl_absorpt_correction_T_max 0.9808
_exptl_absorpt_correction_T_min 0.9175
_exptl_absorpt_correction_type empirical
_exptl_absorpt_process_details SADABS
_exptl_crystal_colour red
_exptl_crystal_density_diffrn 1.150
_exptl_crystal_density_method 'not measured'
_exptl_crystal_description plate
_exptl_crystal_F_000 2630
_exptl_crystal_size_max 0.36
_exptl_crystal_size_mid 0.20
_exptl_crystal_size_min 0.08
_refine_diff_density_max 1.009
_refine_diff_density_min -0.628
_refine_diff_density_rms 0.071
_refine_ls_extinction_method none
_refine_ls_goodness_of_fit_ref 1.030
_refine_ls_hydrogen_treatment riding
_refine_ls_matrix_type full
_refine_ls_number_parameters 892
_refine_ls_number_reflns 13042
_refine_ls_number_restraints 395
_refine_ls_restrained_S_all 1.057
_refine_ls_R_factor_all 0.0659
_refine_ls_R_factor_gt 0.0455
_refine_ls_shift/su_max 0.035
_refine_ls_shift/su_mean 0.001
_refine_ls_structure_factor_coef Fsqd
_refine_ls_weighting_details 'calc w=1/[\s^2^(Fo^2^)+(0.0585P)^2^+10.2114P] where P=(Fo^2^+2Fc^2^)/3'
_refine_ls_weighting_scheme calc
_refine_ls_wR_factor_gt 0.1156
_refine_ls_wR_factor_ref 0.1310
_reflns_number_gt 10072
_reflns_number_total 13042
_reflns_threshold_expression >2sigma(I)
_cod_data_source_file c1sc00375e.txt
_cod_data_source_block 09043
_cod_depositor_comments
;
The following automatic conversions were performed:

'_symmetry_cell_setting' value 'Monoclinic' changed to 'monoclinic'
according to
/usr/data/users/saulius/automatic-downloads/retrospective/RSC/lib/dictionaries/cif_core.dic
dictionary named 'cif_core.dic' version 2.4.2 from 2011-04-26.

Automatic conversion script
Id: cif_fix_values 2281 2013-09-26 08:29:07Z andrius 
;
_cod_original_cell_volume 7118.4(10)
_cod_original_sg_symbol_H-M P2(1)/c
_cod_database_code 1515564

loop_
_symmetry_equiv_pos_as_xyz
'x, y, z'
'-x, y+1/2, -z+1/2'
'-x, -y, -z'
'x, -y-1/2, z-1/2'

loop_
_atom_site_label
_atom_site_type_symbol
_atom_site_fract_x
_atom_site_fract_y
_atom_site_fract_z
_atom_site_U_iso_or_equiv
_atom_site_adp_type
_atom_site_occupancy
_atom_site_symmetry_multiplicity
_atom_site_calc_flag
_atom_site_refinement_flags
_atom_site_disorder_assembly
_atom_site_disorder_group
Nb1 Nb 0.265352(11) 0.076409(17) 0.342707(13) 0.02293(9) Uani 1 1 d . A .
Na1 Na 0.13310(6) -0.03638(9) 0.32225(7) 0.0451(4) Uani 1 1 d . A .
P1 P 0.20064(3) 0.08896(5) 0.20694(4) 0.02421(18) Uani 1 1 d . . .
C1 C 0.20654(13) -0.0248(2) 0.22335(15) 0.0260(6) Uani 1 1 d . A .
O1S O 0.04686(11) -0.09888(16) 0.27793(13) 0.0434(6) Uani 1 1 d . . .
N1 N 0.26779(11) 0.02301(18) 0.43873(12) 0.0308(6) Uani 1 1 d . . .
C1S C 0.02714(19) -0.1287(3) 0.2049(2) 0.0556(11) Uani 1 1 d . . .
H1S1 H 0.0544 -0.1107 0.1777 0.067 Uiso 1 1 calc R . .
H1S2 H 0.0251 -0.1899 0.2040 0.067 Uiso 1 1 calc R . .
N2 N 0.28168(12) 0.19799(18) 0.35615(15) 0.0357(7) Uani 1 1 d . . .
C2S C -0.0304(2) -0.0936(4) 0.1743(2) 0.0780(16) Uani 1 1 d . . .
H2S1 H -0.0547 -0.1296 0.1357 0.094 Uiso 1 1 calc R . .
H2S2 H -0.0274 -0.0382 0.1538 0.094 Uiso 1 1 calc R . .
N3 N 0.34137(12) 0.04953(18) 0.31764(16) 0.0380(7) Uani 1 1 d . . .
C3S C -0.05654(17) -0.0876(3) 0.2354(2) 0.0518(10) Uani 1 1 d . . .
H3S1 H -0.0781 -0.1388 0.2399 0.062 Uiso 1 1 calc R . .
H3S2 H -0.0838 -0.0399 0.2291 0.062 Uiso 1 1 calc R . .
C4S C -0.00336(16) -0.0756(2) 0.30030(18) 0.0397(8) Uani 1 1 d . . .
H4S1 H -0.0002 -0.0172 0.3161 0.048 Uiso 1 1 calc R . .
H4S2 H -0.0064 -0.1109 0.3407 0.048 Uiso 1 1 calc R . .
C11 C 0.21933(13) -0.0150(2) 0.45622(15) 0.0299(7) Uani 1 1 d . A .
C12 C 0.18429(14) 0.0302(2) 0.48939(16) 0.0336(7) Uani 1 1 d . . .
H12 H 0.1928 0.0869 0.5004 0.040 Uiso 1 1 calc R A .
C13 C 0.13689(14) -0.0069(2) 0.50669(17) 0.0363(8) Uani 1 1 d . A .
C14 C 0.12305(15) -0.0887(2) 0.48638(17) 0.0380(8) Uani 1 1 d . . .
H14 H 0.0896 -0.1135 0.4956 0.046 Uiso 1 1 calc R A .
C15 C 0.15695(15) -0.1354(2) 0.45286(17) 0.0366(8) Uani 1 1 d . A .
C16 C 0.20600(15) -0.0979(2) 0.43939(16) 0.0350(8) Uani 1 1 d . . .
H16 H 0.2305 -0.1295 0.4184 0.042 Uiso 1 1 calc R A .
C17 C 0.32641(18) -0.0214(3) 0.4774(2) 0.0248(10) Uani 0.707(5) 1 d PDU A 1
H17A H 0.3198 -0.0818 0.4714 0.030 Uiso 0.707(5) 1 calc PR A 1
H17B H 0.3559 -0.0062 0.4526 0.030 Uiso 0.707(5) 1 calc PR A 1
C18 C 0.3532(4) -0.0033(5) 0.5583(4) 0.0292(19) Uani 0.707(5) 1 d PDU A 1
C182 C 0.3185(6) -0.0464(8) 0.6043(7) 0.033(2) Uani 0.707(5) 1 d PDU A 1
H18A H 0.3369 -0.0336 0.6553 0.050 Uiso 0.707(5) 1 calc PR A 1
H18B H 0.3190 -0.1064 0.5971 0.050 Uiso 0.707(5) 1 calc PR A 1
H18C H 0.2777 -0.0267 0.5897 0.050 Uiso 0.707(5) 1 calc PR A 1
C183 C 0.4155(2) -0.0383(4) 0.5799(3) 0.0425(14) Uani 0.707(5) 1 d PDU A 1
H18D H 0.4342 -0.0281 0.6313 0.064 Uiso 0.707(5) 1 calc PR A 1
H18E H 0.4384 -0.0114 0.5517 0.064 Uiso 0.707(5) 1 calc PR A 1
H18F H 0.4139 -0.0980 0.5707 0.064 Uiso 0.707(5) 1 calc PR A 1
C181 C 0.3546(2) 0.0899(3) 0.5732(2) 0.0373(13) Uani 0.707(5) 1 d PDU A 1
H18G H 0.3718 0.0998 0.6249 0.056 Uiso 0.707(5) 1 calc PR A 1
H18H H 0.3144 0.1120 0.5576 0.056 Uiso 0.707(5) 1 calc PR A 1
H18I H 0.3786 0.1176 0.5466 0.056 Uiso 0.707(5) 1 calc PR A 1
C17A C 0.3098(4) 0.0684(7) 0.5040(5) 0.030(3) Uani 0.293(5) 1 d PDU A 2
H17C H 0.3364 0.1052 0.4870 0.036 Uiso 0.293(5) 1 calc PR A 2
H17D H 0.2863 0.1034 0.5273 0.036 Uiso 0.293(5) 1 calc PR A 2
C18A C 0.3471(8) 0.0069(11) 0.5599(10) 0.035(5) Uani 0.293(5) 1 d PDU A 2
C186 C 0.3102(14) -0.038(2) 0.6019(18) 0.050(7) Uani 0.293(5) 1 d PDU A 2
H18J H 0.2917 0.0024 0.6259 0.075 Uiso 0.293(5) 1 calc PR A 2
H18K H 0.3359 -0.0748 0.6381 0.075 Uiso 0.293(5) 1 calc PR A 2
H18L H 0.2795 -0.0714 0.5685 0.075 Uiso 0.293(5) 1 calc PR A 2
C185 C 0.3758(6) -0.0573(8) 0.5239(7) 0.048(3) Uani 0.293(5) 1 d PDU A 2
H18M H 0.3451 -0.0907 0.4908 0.071 Uiso 0.293(5) 1 calc PR A 2
H18N H 0.4013 -0.0932 0.5607 0.071 Uiso 0.293(5) 1 calc PR A 2
H18O H 0.3993 -0.0294 0.4970 0.071 Uiso 0.293(5) 1 calc PR A 2
C184 C 0.3943(6) 0.0594(9) 0.6128(6) 0.054(4) Uani 0.293(5) 1 d PDU A 2
H18P H 0.3752 0.1002 0.6358 0.082 Uiso 0.293(5) 1 calc PR A 2
H18Q H 0.4182 0.0880 0.5867 0.082 Uiso 0.293(5) 1 calc PR A 2
H18R H 0.4197 0.0235 0.6497 0.082 Uiso 0.293(5) 1 calc PR A 2
C21 C 0.28377(14) 0.2372(2) 0.42323(17) 0.0315(7) Uani 1 1 d . A .
C22 C 0.33420(15) 0.2794(2) 0.46337(19) 0.0382(8) Uani 1 1 d . . .
H22 H 0.3682 0.2808 0.4470 0.046 Uiso 1 1 calc R A .
C23 C 0.33479(16) 0.3193(2) 0.52686(19) 0.0418(9) Uani 1 1 d . A .
C24 C 0.28510(16) 0.3153(2) 0.55088(17) 0.0388(8) Uani 1 1 d . . .
H24 H 0.2858 0.3415 0.5949 0.047 Uiso 1 1 calc R A .
C25 C 0.23440(15) 0.2738(2) 0.51182(16) 0.0323(7) Uani 1 1 d . A .
C26 C 0.23446(14) 0.23508(19) 0.44777(16) 0.0298(7) Uani 1 1 d . . .
H26 H 0.2001 0.2068 0.4204 0.036 Uiso 1 1 calc R A .
C27 C 0.29578(17) 0.2547(2) 0.30334(19) 0.0429(9) Uani 1 1 d . A .
H27A H 0.2974 0.2212 0.2613 0.051 Uiso 1 1 calc R . .
H27B H 0.3359 0.2768 0.3256 0.051 Uiso 1 1 calc R . .
C28 C 0.25475(19) 0.3287(2) 0.27494(19) 0.0463(10) Uani 1 1 d . . .
C31 C 0.38897(14) 0.1088(2) 0.3340(2) 0.0378(8) Uani 1 1 d . A .
C32 C 0.42086(16) 0.1243(2) 0.4044(2) 0.0411(8) Uani 1 1 d . . .
H32 H 0.4120 0.0936 0.4416 0.049 Uiso 1 1 calc R A .
C33 C 0.46561(16) 0.1835(2) 0.4231(2) 0.0451(9) Uani 1 1 d . A .
C34 C 0.47789(16) 0.2280(3) 0.3682(2) 0.0513(10) Uani 1 1 d . . .
H34 H 0.5078 0.2692 0.3798 0.062 Uiso 1 1 calc R A .
C35 C 0.44702(18) 0.2133(3) 0.2960(2) 0.0594(12) Uani 1 1 d . A .
C36 C 0.40314(17) 0.1529(3) 0.2796(2) 0.0542(11) Uani 1 1 d . . .
H36 H 0.3826 0.1416 0.2306 0.065 Uiso 1 1 calc R A .
C37 C 0.34461(17) -0.0129(3) 0.2575(2) 0.0290(10) Uani 0.775(5) 1 d PDU A 1
H37A H 0.3044 -0.0344 0.2345 0.035 Uiso 0.775(5) 1 calc PR A 1
H37B H 0.3570 0.0177 0.2202 0.035 Uiso 0.775(5) 1 calc PR A 1
C38 C 0.3865(3) -0.0875(5) 0.2819(5) 0.0390(17) Uani 0.775(5) 1 d PDU A 1
C383 C 0.4508(3) -0.0541(7) 0.3061(5) 0.090(4) Uani 0.775(5) 1 d PDU A 1
H38A H 0.4580 -0.0209 0.2673 0.136 Uiso 0.775(5) 1 calc PR A 1
H38B H 0.4784 -0.1007 0.3172 0.136 Uiso 0.775(5) 1 calc PR A 1
H38C H 0.4565 -0.0197 0.3492 0.136 Uiso 0.775(5) 1 calc PR A 1
C382 C 0.3650(2) -0.1417(3) 0.3343(3) 0.0498(14) Uani 0.775(5) 1 d PDU A 1
H38D H 0.3240 -0.1579 0.3117 0.075 Uiso 0.775(5) 1 calc PR A 1
H38E H 0.3678 -0.1104 0.3784 0.075 Uiso 0.775(5) 1 calc PR A 1
H38F H 0.3897 -0.1914 0.3463 0.075 Uiso 0.775(5) 1 calc PR A 1
C381 C 0.3803(2) -0.1386(3) 0.2136(3) 0.0494(14) Uani 0.775(5) 1 d PDU A 1
H38G H 0.3946 -0.1063 0.1794 0.074 Uiso 0.775(5) 1 calc PR A 1
H38H H 0.3387 -0.1527 0.1916 0.074 Uiso 0.775(5) 1 calc PR A 1
H38I H 0.4035 -0.1895 0.2260 0.074 Uiso 0.775(5) 1 calc PR A 1
C37A C 0.3648(6) -0.0292(9) 0.3400(7) 0.031(3) Uani 0.225(5) 1 d PDU A 2
H37C H 0.3341 -0.0656 0.3489 0.037 Uiso 0.225(5) 1 calc PR A 2
H37D H 0.3978 -0.0249 0.3850 0.037 Uiso 0.225(5) 1 calc PR A 2
C38A C 0.3867(11) -0.0640(13) 0.2789(11) 0.038(5) Uani 0.225(5) 1 d PDU A 2
C386 C 0.3499(7) -0.0327(11) 0.2055(7) 0.043(4) Uani 0.225(5) 1 d PDU A 2
H38J H 0.3487 0.0279 0.2061 0.064 Uiso 0.225(5) 1 calc PR A 2
H38K H 0.3098 -0.0547 0.1948 0.064 Uiso 0.225(5) 1 calc PR A 2
H38L H 0.3677 -0.0512 0.1686 0.064 Uiso 0.225(5) 1 calc PR A 2
C385 C 0.3889(7) -0.1592(10) 0.2813(9) 0.048(4) Uani 0.225(5) 1 d PDU A 2
H38M H 0.4113 -0.1774 0.3297 0.071 Uiso 0.225(5) 1 calc PR A 2
H38N H 0.4080 -0.1796 0.2463 0.071 Uiso 0.225(5) 1 calc PR A 2
H38O H 0.3487 -0.1812 0.2696 0.071 Uiso 0.225(5) 1 calc PR A 2
C384 C 0.4508(9) -0.0630(17) 0.3232(12) 0.032(5) Uani 0.225(5) 1 d PDU A 2
H38P H 0.4565 -0.1006 0.3643 0.048 Uiso 0.225(5) 1 calc PR A 2
H38Q H 0.4620 -0.0068 0.3408 0.048 Uiso 0.225(5) 1 calc PR A 2
H38R H 0.4754 -0.0810 0.2933 0.048 Uiso 0.225(5) 1 calc PR A 2
C41 C 0.20172(13) -0.1762(2) 0.19106(16) 0.0285(7) Uani 1 1 d . A .
C42 C 0.20318(15) -0.2088(2) 0.25830(17) 0.0351(8) Uani 1 1 d . . .
H42 H 0.1980 -0.1727 0.2945 0.042 Uiso 1 1 calc R . .
C43 C 0.21203(16) -0.2928(2) 0.27366(19) 0.0422(8) Uani 1 1 d . . .
H43 H 0.2135 -0.3127 0.3202 0.051 Uiso 1 1 calc R . .
C44 C 0.21870(16) -0.3477(2) 0.2219(2) 0.0450(9) Uani 1 1 d . . .
H44 H 0.2250 -0.4049 0.2324 0.054 Uiso 1 1 calc R . .
C45 C 0.21598(17) -0.3174(2) 0.1549(2) 0.0463(9) Uani 1 1 d . . .
H45 H 0.2196 -0.3544 0.1184 0.056 Uiso 1 1 calc R . .
C46 C 0.20806(16) -0.2333(2) 0.13967(18) 0.0384(8) Uani 1 1 d . . .
H46 H 0.2069 -0.2142 0.0930 0.046 Uiso 1 1 calc R . .
C51 C 0.12439(14) -0.09420(19) 0.04727(16) 0.0302(7) Uani 1 1 d . . .
H51 H 0.0982 -0.1262 0.0653 0.036 Uiso 1 1 calc R . .
C52 C 0.10979(16) -0.0773(2) -0.02581(16) 0.0359(8) Uani 1 1 d . . .
H52 H 0.0736 -0.0969 -0.0572 0.043 Uiso 1 1 calc R . .
C53 C 0.14779(18) -0.0320(2) -0.05310(17) 0.0419(9) Uani 1 1 d . . .
H53 H 0.1381 -0.0211 -0.1033 0.050 Uiso 1 1 calc R . .
C54 C 0.19997(18) -0.0025(2) -0.00712(18) 0.0444(9) Uani 1 1 d . . .
H54 H 0.2260 0.0293 -0.0256 0.053 Uiso 1 1 calc R . .
C55 C 0.21450(15) -0.0195(2) 0.06648(17) 0.0364(8) Uani 1 1 d . . .
H55 H 0.2507 0.0005 0.0976 0.044 Uiso 1 1 calc R . .
C56 C 0.17691(13) -0.06508(19) 0.09498(15) 0.0269(7) Uani 1 1 d . A .
C61 C 0.04513(13) 0.13594(18) 0.27149(15) 0.0244(6) Uani 1 1 d . A .
C62 C 0.06069(14) 0.14353(19) 0.34664(16) 0.0283(7) Uani 1 1 d . . .
H62 H 0.1012 0.1444 0.3737 0.034 Uiso 1 1 calc R . .
C63 C 0.01775(15) 0.1498(2) 0.38213(17) 0.0335(7) Uani 1 1 d . . .
H63 H 0.0295 0.1547 0.4331 0.040 Uiso 1 1 calc R . .
C64 C -0.04130(15) 0.1490(2) 0.34523(18) 0.0365(8) Uani 1 1 d . . .
H64 H -0.0702 0.1530 0.3702 0.044 Uiso 1 1 calc R . .
C65 C -0.05789(15) 0.1422(2) 0.27095(18) 0.0369(8) Uani 1 1 d . . .
H65 H -0.0985 0.1419 0.2446 0.044 Uiso 1 1 calc R . .
C66 C -0.01584(14) 0.1358(2) 0.23480(16) 0.0296(7) Uani 1 1 d . . .
H66 H -0.0283 0.1311 0.1838 0.036 Uiso 1 1 calc R . .
C151 C 0.14100(18) -0.2240(2) 0.4312(2) 0.0490(10) Uani 1 1 d . . .
H15A H 0.1171 -0.2259 0.3807 0.074 Uiso 1 1 calc R A .
H15B H 0.1184 -0.2473 0.4616 0.074 Uiso 1 1 calc R . .
H15C H 0.1771 -0.2563 0.4374 0.074 Uiso 1 1 calc R . .
C231 C 0.38945(19) 0.3684(3) 0.5676(2) 0.0646(13) Uani 1 1 d . . .
H23A H 0.4195 0.3305 0.5961 0.097 Uiso 1 1 calc R A .
H23B H 0.3788 0.4082 0.5998 0.097 Uiso 1 1 calc R . .
H23C H 0.4051 0.3981 0.5332 0.097 Uiso 1 1 calc R . .
C251 C 0.17994(16) 0.2720(2) 0.53658(19) 0.0421(9) Uani 1 1 d . . .
H25A H 0.1842 0.2292 0.5735 0.063 Uiso 1 1 calc R A .
H25B H 0.1455 0.2595 0.4956 0.063 Uiso 1 1 calc R . .
H25C H 0.1746 0.3260 0.5567 0.063 Uiso 1 1 calc R . .
C281 C 0.2588(2) 0.3985(2) 0.3311(2) 0.0591(12) Uani 1 1 d . A .
H28A H 0.2353 0.4460 0.3076 0.089 Uiso 1 1 calc R . .
H28B H 0.3000 0.4154 0.3513 0.089 Uiso 1 1 calc R . .
H28C H 0.2436 0.3782 0.3698 0.089 Uiso 1 1 calc R . .
C282 C 0.2762(2) 0.3656(3) 0.2136(2) 0.0640(13) Uani 1 1 d . A .
H28D H 0.2757 0.3226 0.1779 0.096 Uiso 1 1 calc R . .
H28E H 0.3164 0.3867 0.2334 0.096 Uiso 1 1 calc R . .
H28F H 0.2500 0.4110 0.1906 0.096 Uiso 1 1 calc R . .
C283 C 0.19060(18) 0.3022(2) 0.2446(2) 0.0480(10) Uani 1 1 d . A .
H28G H 0.1665 0.3502 0.2236 0.072 Uiso 1 1 calc R . .
H28H H 0.1766 0.2791 0.2833 0.072 Uiso 1 1 calc R . .
H28I H 0.1874 0.2601 0.2073 0.072 Uiso 1 1 calc R . .
C331 C 0.4995(2) 0.1987(3) 0.5005(2) 0.0677(13) Uani 1 1 d . . .
H33A H 0.5342 0.2326 0.5028 0.101 Uiso 1 1 calc R A .
H33B H 0.5120 0.1457 0.5247 0.101 Uiso 1 1 calc R . .
H33C H 0.4742 0.2278 0.5246 0.101 Uiso 1 1 calc R . .
C351 C 0.4601(3) 0.2628(4) 0.2352(3) 0.096(2) Uani 1 1 d . . .
H35A H 0.4929 0.2371 0.2222 0.144 Uiso 1 1 calc R A .
H35B H 0.4706 0.3197 0.2514 0.144 Uiso 1 1 calc R . .
H35C H 0.4250 0.2633 0.1932 0.144 Uiso 1 1 calc R . .
O2 O 0.17207(9) 0.09273(13) 0.32975(10) 0.0260(5) Uani 1 1 d . . .
O1 O 0.22956(9) -0.03827(13) 0.29520(10) 0.0272(5) Uani 1 1 d . . .
C4 C 0.08852(13) 0.12557(18) 0.22997(14) 0.0226(6) Uani 1 1 d . . .
C70 C 0.06590(13) 0.14231(18) 0.15065(15) 0.0231(6) Uani 1 1 d . A .
C71 C 0.06389(13) 0.08238(19) 0.09856(15) 0.0264(6) Uani 1 1 d . . .
H71 H 0.0770 0.0278 0.1130 0.032 Uiso 1 1 calc R A .
C74 C 0.02359(14) 0.2401(2) 0.05471(16) 0.0295(7) Uani 1 1 d . A .
H74 H 0.0097 0.2943 0.0400 0.035 Uiso 1 1 calc R . .
C73 C 0.02230(13) 0.1799(2) 0.00355(16) 0.0295(7) Uani 1 1 d . . .
H73 H 0.0074 0.1925 -0.0463 0.035 Uiso 1 1 calc R A .
C75 C 0.04510(14) 0.22141(19) 0.12729(15) 0.0278(7) Uani 1 1 d . . .
H75 H 0.0457 0.2632 0.1619 0.033 Uiso 1 1 calc R A .
C3 C 0.14628(13) 0.10476(18) 0.25873(14) 0.0229(6) Uani 1 1 d . A .
C2 C 0.19410(13) -0.08643(19) 0.17341(15) 0.0255(6) Uani 1 1 d . . .
C72 C 0.04289(14) 0.1014(2) 0.02564(16) 0.0303(7) Uani 1 1 d . A .
H72 H 0.0427 0.0601 -0.0092 0.036 Uiso 1 1 calc R . .
C131 C 0.10216(17) 0.0399(2) 0.5482(2) 0.0524(10) Uani 1 1 d . . .
H13A H 0.0599 0.0323 0.5248 0.079 Uiso 1 1 calc R A .
H13B H 0.1119 0.0989 0.5491 0.079 Uiso 1 1 calc R . .
H13C H 0.1122 0.0188 0.5976 0.079 Uiso 1 1 calc R . .
C1T C 0.3158(2) -0.3082(2) 0.49915(19) 0.119(6) Uani 0.443(11) 1 d PRDU B 1
H1T1 H 0.3148 -0.3060 0.5492 0.179 Uiso 0.443(11) 1 calc PR B 1
H1T2 H 0.2764 -0.3221 0.4677 0.179 Uiso 0.443(11) 1 calc PR B 1
H1T3 H 0.3278 -0.2542 0.4853 0.179 Uiso 0.443(11) 1 calc PR B 1
C2T C 0.3568(2) -0.3696(3) 0.49222(19) 0.101(5) Uani 0.443(11) 1 d PRDU B 1
H2T1 H 0.3450 -0.4224 0.5099 0.121 Uiso 0.443(11) 1 calc PR B 1
H2T2 H 0.3957 -0.3545 0.5255 0.121 Uiso 0.443(11) 1 calc PR B 1
C3T C 0.3660(2) -0.3872(2) 0.4173(2) 0.122(6) Uani 0.443(11) 1 d PRDU B 1
H3T1 H 0.3754 -0.3341 0.3978 0.146 Uiso 0.443(11) 1 calc PR B 1
H3T2 H 0.3281 -0.4069 0.3846 0.146 Uiso 0.443(11) 1 calc PR B 1
C4T C 0.4177(2) -0.4549(2) 0.41461(19) 0.138(7) Uani 0.443(11) 1 d PRDU B 1
H4T1 H 0.4538 -0.4402 0.4535 0.166 Uiso 0.443(11) 1 calc PR B 1
H4T2 H 0.4048 -0.5098 0.4268 0.166 Uiso 0.443(11) 1 calc PR B 1
C5T C 0.4363(2) -0.4653(2) 0.34123(19) 0.224(16) Uani 0.443(11) 1 d PRDU B 1
H5T1 H 0.4666 -0.5083 0.3480 0.337 Uiso 0.443(11) 1 calc PR B 1
H5T2 H 0.4520 -0.4128 0.3295 0.337 Uiso 0.443(11) 1 calc PR B 1
H5T3 H 0.4017 -0.4812 0.3018 0.337 Uiso 0.443(11) 1 calc PR B 1
C1X C 0.3303(2) -0.3295(2) 0.48155(19) 0.142(12) Uani 0.307(11) 1 d PRDU B 2
H1X1 H 0.2880 -0.3313 0.4763 0.213 Uiso 0.307(11) 1 calc PR B 2
H1X2 H 0.3415 -0.2731 0.4723 0.213 Uiso 0.307(11) 1 calc PR B 2
H1X3 H 0.3525 -0.3458 0.5306 0.213 Uiso 0.307(11) 1 calc PR B 2
C2X C 0.3441(2) -0.3876(2) 0.4289(2) 0.132(10) Uani 0.307(11) 1 d PRDU B 2
H2X1 H 0.3279 -0.4410 0.4394 0.158 Uiso 0.307(11) 1 calc PR B 2
H2X2 H 0.3172 -0.3695 0.3821 0.158 Uiso 0.307(11) 1 calc PR B 2
C3X C 0.3946(2) -0.4108(3) 0.41155(19) 0.103(8) Uani 0.307(11) 1 d PRDU B 2
H3X1 H 0.4142 -0.4517 0.4488 0.124 Uiso 0.307(11) 1 calc PR B 2
H3X2 H 0.4202 -0.3611 0.4214 0.124 Uiso 0.307(11) 1 calc PR B 2
C4X C 0.4015(2) -0.4471(2) 0.3387(2) 0.130(9) Uani 0.307(11) 1 d PRDU B 2
H4X1 H 0.3725 -0.4925 0.3236 0.156 Uiso 0.307(11) 1 calc PR B 2
H4X2 H 0.3894 -0.4031 0.3018 0.156 Uiso 0.307(11) 1 calc PR B 2
C5X C 0.4595(2) -0.4796(3) 0.33495(19) 0.25(2) Uani 0.307(11) 1 d PRDU B 2
H5X1 H 0.4555 -0.5001 0.2863 0.381 Uiso 0.307(11) 1 calc PR B 2
H5X2 H 0.4723 -0.5248 0.3696 0.381 Uiso 0.307(11) 1 calc PR B 2
H5X3 H 0.4889 -0.4351 0.3466 0.381 Uiso 0.307(11) 1 calc PR B 2

loop_
_atom_site_aniso_label
_atom_site_aniso_U_11
_atom_site_aniso_U_22
_atom_site_aniso_U_33
_atom_site_aniso_U_23
_atom_site_aniso_U_13
_atom_site_aniso_U_12
Nb1 0.02118(15) 0.03293(16) 0.01390(13) -0.00093(11) 0.00392(10) -0.00480(11)
Na1 0.0358(8) 0.0504(9) 0.0414(8) 0.0130(6) -0.0009(6) -0.0121(6)
P1 0.0236(4) 0.0335(4) 0.0152(4) 0.0004(3) 0.0051(3) -0.0020(3)
C1 0.0202(15) 0.0394(18) 0.0174(14) -0.0008(12) 0.0041(11) 0.0007(13)
O1S 0.0360(14) 0.0460(15) 0.0429(14) -0.0085(11) 0.0035(11) -0.0092(11)
N1 0.0233(14) 0.0492(17) 0.0166(12) 0.0043(11) 0.0005(10) -0.0102(12)
C1S 0.059(3) 0.060(3) 0.047(2) -0.017(2) 0.014(2) -0.007(2)
N2 0.0355(16) 0.0374(16) 0.0418(16) -0.0164(13) 0.0232(13) -0.0126(12)
C2S 0.068(3) 0.115(4) 0.039(2) -0.020(3) -0.004(2) 0.031(3)
N3 0.0232(14) 0.0352(16) 0.0551(18) 0.0075(13) 0.0107(13) 0.0003(12)
C3S 0.037(2) 0.069(3) 0.045(2) 0.0086(19) 0.0052(17) -0.0100(19)
C4S 0.046(2) 0.040(2) 0.0331(18) 0.0024(15) 0.0119(16) -0.0124(17)
C11 0.0252(16) 0.045(2) 0.0157(14) 0.0083(13) -0.0005(12) -0.0060(14)
C12 0.0312(18) 0.0385(19) 0.0274(16) 0.0125(14) 0.0030(14) -0.0033(14)
C13 0.0268(17) 0.049(2) 0.0310(17) 0.0153(15) 0.0058(14) 0.0036(15)
C14 0.0294(18) 0.052(2) 0.0311(17) 0.0176(15) 0.0069(14) -0.0070(16)
C15 0.0374(19) 0.045(2) 0.0228(16) 0.0113(14) 0.0018(14) -0.0091(16)
C16 0.0316(18) 0.053(2) 0.0186(15) -0.0007(14) 0.0036(13) -0.0061(15)
C17 0.021(2) 0.032(2) 0.020(2) -0.0004(17) 0.0045(16) -0.0010(18)
C18 0.029(4) 0.039(4) 0.018(4) 0.004(3) 0.005(3) 0.001(3)
C182 0.028(4) 0.049(5) 0.023(5) 0.007(3) 0.007(3) 0.003(3)
C183 0.026(3) 0.067(4) 0.029(3) 0.005(2) -0.001(2) 0.001(2)
C181 0.038(3) 0.050(3) 0.021(2) -0.007(2) 0.004(2) -0.011(2)
C17A 0.025(5) 0.047(6) 0.016(5) -0.002(4) 0.002(4) -0.004(4)
C18A 0.009(7) 0.068(12) 0.023(9) 0.002(7) -0.002(6) 0.007(6)
C186 0.056(16) 0.073(17) 0.014(11) 0.011(10) -0.001(9) -0.023(12)
C185 0.049(8) 0.051(7) 0.042(7) 0.024(5) 0.012(6) 0.012(6)
C184 0.038(7) 0.089(10) 0.027(6) 0.010(6) -0.005(5) -0.018(7)
C21 0.0332(18) 0.0302(17) 0.0341(17) -0.0074(14) 0.0144(14) -0.0018(14)
C22 0.0283(18) 0.041(2) 0.046(2) -0.0073(16) 0.0106(15) -0.0039(15)
C23 0.038(2) 0.039(2) 0.041(2) -0.0095(16) 0.0002(16) -0.0033(16)
C24 0.043(2) 0.042(2) 0.0265(17) -0.0079(15) 0.0024(15) 0.0037(16)
C25 0.0372(19) 0.0327(18) 0.0270(16) -0.0021(13) 0.0092(14) 0.0035(14)
C26 0.0296(17) 0.0318(17) 0.0279(16) -0.0073(13) 0.0082(13) -0.0035(13)
C27 0.052(2) 0.044(2) 0.045(2) -0.0173(17) 0.0323(18) -0.0190(18)
C28 0.071(3) 0.041(2) 0.039(2) -0.0118(16) 0.0360(19) -0.0219(19)
C31 0.0224(17) 0.040(2) 0.052(2) 0.0073(16) 0.0110(15) 0.0011(14)
C32 0.044(2) 0.037(2) 0.051(2) 0.0001(16) 0.0281(18) -0.0006(16)
C33 0.037(2) 0.047(2) 0.053(2) -0.0032(18) 0.0160(18) -0.0007(17)
C34 0.0273(19) 0.053(2) 0.072(3) 0.008(2) 0.0111(19) -0.0075(17)
C35 0.037(2) 0.069(3) 0.068(3) 0.022(2) 0.008(2) -0.014(2)
C36 0.036(2) 0.063(3) 0.055(2) 0.020(2) -0.0005(18) -0.0127(19)
C37 0.023(2) 0.044(2) 0.022(2) -0.0039(17) 0.0083(16) 0.0019(18)
C38 0.024(3) 0.051(4) 0.038(3) -0.012(3) 0.003(2) 0.011(3)
C383 0.024(3) 0.124(9) 0.108(8) -0.082(6) -0.004(4) 0.016(4)
C382 0.053(3) 0.045(3) 0.049(3) 0.000(2) 0.012(2) 0.017(2)
C381 0.042(3) 0.061(3) 0.043(3) -0.021(2) 0.008(2) 0.007(2)
C37A 0.026(7) 0.041(8) 0.027(6) 0.001(6) 0.012(6) -0.003(6)
C38A 0.046(10) 0.051(10) 0.020(8) -0.011(8) 0.013(7) 0.005(10)
C386 0.032(8) 0.065(11) 0.033(7) 0.012(7) 0.012(6) 0.009(7)
C385 0.042(9) 0.047(8) 0.048(10) 0.000(7) 0.005(8) 0.009(7)
C384 0.038(8) 0.037(10) 0.028(8) 0.023(8) 0.019(6) 0.009(7)
C41 0.0220(16) 0.0340(18) 0.0262(16) -0.0013(13) 0.0017(12) 0.0033(13)
C42 0.0381(19) 0.0384(19) 0.0284(17) -0.0030(14) 0.0091(14) -0.0003(15)
C43 0.044(2) 0.043(2) 0.0359(19) 0.0029(16) 0.0061(16) 0.0005(17)
C44 0.044(2) 0.037(2) 0.051(2) 0.0054(17) 0.0092(18) 0.0119(17)
C45 0.053(2) 0.040(2) 0.044(2) -0.0055(17) 0.0117(18) 0.0185(18)
C46 0.042(2) 0.044(2) 0.0279(17) 0.0006(15) 0.0083(15) 0.0124(16)
C51 0.0340(18) 0.0292(17) 0.0242(16) -0.0038(12) 0.0037(13) 0.0024(13)
C52 0.043(2) 0.0349(18) 0.0217(16) -0.0073(14) -0.0037(14) 0.0079(15)
C53 0.064(3) 0.039(2) 0.0181(16) -0.0014(14) 0.0060(16) 0.0088(18)
C54 0.062(3) 0.048(2) 0.0264(17) -0.0002(15) 0.0181(17) -0.0067(19)
C55 0.0368(19) 0.047(2) 0.0246(16) -0.0068(14) 0.0084(14) -0.0081(16)
C56 0.0272(16) 0.0318(17) 0.0201(15) -0.0038(12) 0.0045(12) 0.0043(13)
C61 0.0282(16) 0.0224(15) 0.0227(15) 0.0004(11) 0.0076(12) -0.0004(12)
C62 0.0293(17) 0.0320(17) 0.0229(15) -0.0014(12) 0.0065(13) 0.0009(13)
C63 0.044(2) 0.0350(18) 0.0235(16) -0.0010(13) 0.0137(14) 0.0026(15)
C64 0.040(2) 0.040(2) 0.0357(18) 0.0049(15) 0.0205(16) 0.0052(15)
C65 0.0284(18) 0.048(2) 0.0348(18) 0.0065(15) 0.0100(14) 0.0045(15)
C66 0.0309(17) 0.0369(18) 0.0213(15) 0.0017(13) 0.0080(13) 0.0014(14)
C151 0.053(2) 0.051(2) 0.044(2) 0.0056(18) 0.0144(18) -0.0169(19)
C231 0.050(3) 0.078(3) 0.059(3) -0.025(2) 0.005(2) -0.019(2)
C251 0.046(2) 0.051(2) 0.0338(18) -0.0095(16) 0.0189(16) 0.0030(17)
C281 0.104(4) 0.034(2) 0.049(2) -0.0059(17) 0.039(2) -0.009(2)
C282 0.092(3) 0.066(3) 0.048(2) -0.009(2) 0.042(2) -0.035(3)
C283 0.067(3) 0.039(2) 0.049(2) -0.0017(17) 0.033(2) -0.0088(19)
C331 0.082(3) 0.065(3) 0.056(3) -0.016(2) 0.019(2) -0.022(3)
C351 0.086(4) 0.107(5) 0.084(4) 0.034(3) 0.008(3) -0.052(3)
O2 0.0263(11) 0.0359(12) 0.0149(10) 0.0012(8) 0.0045(8) -0.0008(9)
O1 0.0284(11) 0.0352(12) 0.0147(10) -0.0010(8) 0.0010(8) 0.0006(9)
C4 0.0262(16) 0.0245(15) 0.0165(14) -0.0015(11) 0.0055(12) -0.0016(12)
C70 0.0223(15) 0.0275(16) 0.0201(14) 0.0007(12) 0.0070(12) -0.0001(12)
C71 0.0293(16) 0.0253(16) 0.0227(15) -0.0007(12) 0.0047(12) -0.0004(13)
C74 0.0326(17) 0.0302(17) 0.0260(16) 0.0057(13) 0.0092(13) 0.0038(14)
C73 0.0289(17) 0.0387(19) 0.0188(15) 0.0026(13) 0.0035(12) -0.0032(14)
C75 0.0361(18) 0.0267(16) 0.0217(15) -0.0014(12) 0.0104(13) 0.0023(13)
C3 0.0256(16) 0.0262(15) 0.0178(14) -0.0021(11) 0.0077(12) -0.0035(12)
C2 0.0209(15) 0.0348(18) 0.0197(14) -0.0015(12) 0.0043(12) 0.0004(13)
C72 0.0377(18) 0.0311(17) 0.0194(15) -0.0053(12) 0.0040(13) -0.0030(14)
C131 0.044(2) 0.059(3) 0.059(3) 0.017(2) 0.024(2) 0.0100(19)
C1T 0.101(12) 0.102(12) 0.140(15) 0.042(11) 0.012(11) -0.008(9)
C2T 0.082(9) 0.111(11) 0.086(9) 0.033(8) -0.013(7) -0.030(7)
C3T 0.083(13) 0.143(16) 0.116(12) 0.000(11) -0.010(9) -0.052(9)
C4T 0.118(14) 0.160(17) 0.130(14) 0.023(12) 0.026(11) -0.041(11)
C5T 0.15(2) 0.34(4) 0.19(2) -0.13(3) 0.057(18) -0.10(2)
C1X 0.13(2) 0.13(2) 0.12(2) 0.005(17) -0.035(17) 0.01(2)
C2X 0.111(15) 0.116(19) 0.12(2) -0.001(14) -0.038(13) 0.006(15)
C3X 0.060(12) 0.108(17) 0.104(14) 0.018(11) -0.035(9) -0.060(11)
C4X 0.095(15) 0.15(2) 0.111(16) -0.001(14) -0.019(12) -0.062(14)
C5X 0.111(19) 0.37(6) 0.29(5) -0.13(4) 0.07(2) -0.11(2)

loop_
_atom_type_symbol
_atom_type_description
_atom_type_scat_dispersion_real
_atom_type_scat_dispersion_imag
_atom_type_scat_source
C C 0.0033 0.0016 'International Tables Vol C Tables 4.2.6.8 and 6.1.1.4'
H H 0.0000 0.0000 'International Tables Vol C Tables 4.2.6.8 and 6.1.1.4'
N N 0.0061 0.0033 'International Tables Vol C Tables 4.2.6.8 and 6.1.1.4'
O O 0.0106 0.0060 'International Tables Vol C Tables 4.2.6.8 and 6.1.1.4'
Na Na 0.0362 0.0249 'International Tables Vol C Tables 4.2.6.8 and 6.1.1.4'
P P 0.1023 0.0942 'International Tables Vol C Tables 4.2.6.8 and 6.1.1.4'
Nb Nb -2.0727 0.6215 'International Tables Vol C Tables 4.2.6.8 and 6.1.1.4'

loop_
_geom_angle_atom_site_label_1
_geom_angle_atom_site_label_2
_geom_angle_atom_site_label_3
_geom_angle
N2 Nb1 N1 110.05(11)
N2 Nb1 N3 95.11(11)
N1 Nb1 N3 109.63(11)
N2 Nb1 O1 160.95(10)
N1 Nb1 O1 85.93(9)
N3 Nb1 O1 88.82(10)
N2 Nb1 O2 92.72(10)
N1 Nb1 O2 85.00(9)
N3 Nb1 O2 159.72(10)
O1 Nb1 O2 78.00(8)
N2 Nb1 P1 95.07(9)
N1 Nb1 P1 142.89(7)
N3 Nb1 P1 94.24(9)
O1 Nb1 P1 66.02(5)
O2 Nb1 P1 66.40(5)
N2 Nb1 Na1 130.46(8)
N1 Nb1 Na1 70.91(7)
N3 Nb1 Na1 132.50(9)
O1 Nb1 Na1 43.79(6)
O2 Nb1 Na1 37.91(6)
P1 Nb1 Na1 72.02(3)
O1S Na1 O2 139.11(11)
O1S Na1 O1 135.39(11)
O2 Na1 O1 69.10(8)
O1S Na1 C16 117.66(11)
O2 Na1 C16 98.06(10)
O1 Na1 C16 76.40(9)
O1S Na1 C3 115.58(11)
O2 Na1 C3 30.54(8)
O1 Na1 C3 70.89(9)
C16 Na1 C3 126.33(11)
O1S Na1 C11 138.72(11)
O2 Na1 C11 69.91(9)
O1 Na1 C11 74.53(8)
C16 Na1 C11 29.37(10)
C3 Na1 C11 99.86(10)
O1S Na1 C15 90.57(10)
O2 Na1 C15 118.54(10)
O1 Na1 C15 102.73(10)
C16 Na1 C15 28.77(10)
C3 Na1 C15 149.08(11)
C11 Na1 C15 50.21(9)
O1S Na1 C1 115.42(10)
O2 Na1 C1 71.13(9)
O1 Na1 C1 27.27(7)
C16 Na1 C1 102.95(10)
C3 Na1 C1 58.06(9)
C11 Na1 C1 100.70(9)
C15 Na1 C1 126.91(11)
O1S Na1 Nb1 164.26(9)
O2 Na1 Nb1 35.94(6)
O1 Na1 Nb1 36.31(5)
C16 Na1 Nb1 76.13(8)
C3 Na1 Nb1 52.42(7)
C11 Na1 Nb1 56.99(6)
C15 Na1 Nb1 104.17(8)
C1 Na1 Nb1 50.93(6)
C1 P1 C3 94.12(13)
C1 P1 Nb1 76.17(9)
C3 P1 Nb1 76.37(9)
O1 C1 C2 123.5(3)
O1 C1 P1 108.8(2)
C2 C1 P1 127.6(2)
O1 C1 Na1 57.19(14)
C2 C1 Na1 111.8(2)
P1 C1 Na1 98.33(12)
C4S O1S C1S 109.1(3)
C4S O1S Na1 121.2(2)
C1S O1S Na1 122.1(2)
C11 N1 C17 110.8(3)
C11 N1 C17A 112.3(4)
C17 N1 C17A 63.4(4)
C11 N1 Nb1 126.11(19)
C17 N1 Nb1 114.9(2)
C17A N1 Nb1 112.8(4)
C2S C1S O1S 105.8(3)
C21 N2 C27 113.5(3)
C21 N2 Nb1 120.3(2)
C27 N2 Nb1 126.1(2)
C1S C2S C3S 105.1(4)
C37A N3 C31 108.7(6)
C37A N3 C37 62.9(5)
C31 N3 C37 112.8(3)
C37A N3 Nb1 114.5(5)
C31 N3 Nb1 119.6(2)
C37 N3 Nb1 123.7(2)
C2S C3S C4S 103.4(3)
O1S C4S C3S 106.2(3)
C16 C11 C12 119.1(3)
C16 C11 N1 120.1(3)
C12 C11 N1 120.8(3)
C16 C11 Na1 67.19(17)
C12 C11 Na1 96.9(2)
N1 C11 Na1 104.48(17)
C11 C12 C13 120.9(3)
C14 C13 C12 118.6(3)
C14 C13 C131 120.4(3)
C12 C13 C131 121.0(3)
C13 C14 C15 121.7(3)
C14 C15 C16 118.4(3)
C14 C15 C151 120.8(3)
C16 C15 C151 120.8(3)
C14 C15 Na1 96.8(2)
C16 C15 Na1 63.91(17)
C151 C15 Na1 108.1(2)
C11 C16 C15 121.0(3)
C11 C16 Na1 83.44(19)
C15 C16 Na1 87.3(2)
C18 C17 N1 116.7(4)
C183 C18 C181 110.3(6)
C183 C18 C17 106.8(5)
C181 C18 C17 111.1(5)
C183 C18 C182 108.0(7)
C181 C18 C182 108.7(7)
C17 C18 C182 112.0(8)
C18A C17A N1 111.6(10)
C185 C18A C184 110.5(13)
C185 C18A C186 108.6(17)
C184 C18A C186 108.9(17)
C185 C18A C17A 111.0(13)
C184 C18A C17A 105.6(12)
C186 C18A C17A 112.2(17)
C26 C21 C22 119.3(3)
C26 C21 N2 119.5(3)
C22 C21 N2 121.2(3)
C23 C22 C21 120.4(3)
C22 C23 C24 119.2(3)
C22 C23 C231 119.2(3)
C24 C23 C231 121.6(3)
C23 C24 C25 121.4(3)
C24 C25 C26 118.5(3)
C24 C25 C251 121.4(3)
C26 C25 C251 120.1(3)
C21 C26 C25 121.2(3)
N2 C27 C28 118.8(3)
C283 C28 C27 112.1(3)
C283 C28 C282 109.1(3)
C27 C28 C282 105.1(3)
C283 C28 C281 109.0(3)
C27 C28 C281 114.2(3)
C282 C28 C281 107.1(3)
C32 C31 C36 118.4(3)
C32 C31 N3 120.4(3)
C36 C31 N3 121.2(3)
C31 C32 C33 122.5(3)
C34 C33 C32 118.1(4)
C34 C33 C331 120.9(4)
C32 C33 C331 121.0(4)
C33 C34 C35 121.1(4)
C36 C35 C34 119.1(4)
C36 C35 C351 119.7(4)
C34 C35 C351 121.3(4)
C35 C36 C31 120.8(4)
C38 C37 N3 116.2(4)
C381 C38 C382 107.3(6)
C381 C38 C37 105.3(6)
C382 C38 C37 109.8(5)
C381 C38 C383 106.7(6)
C382 C38 C383 118.9(7)
C37 C38 C383 108.0(7)
N3 C37A C38A 106.6(11)
C384 C38A C386 137.2(18)
C384 C38A C37A 93.8(17)
C386 C38A C37A 111.8(15)
C384 C38A C385 88.5(15)
C386 C38A C385 111.5(17)
C37A C38A C385 111.0(15)
C42 C41 C46 116.0(3)
C42 C41 C2 123.4(3)
C46 C41 C2 120.6(3)
C43 C42 C41 121.9(3)
C44 C43 C42 120.7(3)
C45 C44 C43 118.5(3)
C44 C45 C46 121.0(3)
C45 C46 C41 121.9(3)
C52 C51 C56 121.3(3)
C53 C52 C51 120.1(3)
C54 C53 C52 119.7(3)
C53 C54 C55 120.0(3)
C56 C55 C54 121.1(3)
C55 C56 C51 117.7(3)
C55 C56 C2 120.8(3)
C51 C56 C2 121.4(3)
C62 C61 C66 116.4(3)
C62 C61 C4 124.0(3)
C66 C61 C4 119.6(3)
C63 C62 C61 121.0(3)
C64 C63 C62 121.6(3)
C63 C64 C65 118.7(3)
C66 C65 C64 120.6(3)
C65 C66 C61 121.9(3)
C3 O2 Nb1 106.16(16)
C3 O2 Na1 90.72(16)
Nb1 O2 Na1 106.15(9)
C1 O1 Nb1 107.09(18)
C1 O1 Na1 95.54(16)
Nb1 O1 Na1 99.90(9)
C3 C4 C61 125.2(3)
C3 C4 C70 118.7(2)
C61 C4 C70 116.0(2)
C71 C70 C75 117.9(3)
C71 C70 C4 123.2(3)
C75 C70 C4 119.0(3)
C72 C71 C70 120.8(3)
C73 C74 C75 120.1(3)
C72 C73 C74 119.4(3)
C74 C75 C70 121.3(3)
O2 C3 C4 123.8(2)
O2 C3 P1 110.6(2)
C4 C3 P1 125.6(2)
O2 C3 Na1 58.74(14)
C4 C3 Na1 99.32(19)
P1 C3 Na1 109.02(13)
C1 C2 C41 124.3(3)
C1 C2 C56 119.6(3)
C41 C2 C56 115.9(2)
C73 C72 C71 120.5(3)
C1T C2T C3T 120.1
C2T C3T C4T 117.2
C5T C4T C3T 119.5
C3X C2X C1X 135.5
C2X C3X C4X 129.7
C5X C4X C3X 120.70(5)

loop_
_geom_bond_atom_site_label_1
_geom_bond_atom_site_label_2
_geom_bond_distance
Nb1 N2 2.005(3)
Nb1 N1 2.040(2)
Nb1 N3 2.047(3)
Nb1 O1 2.133(2)
Nb1 O2 2.168(2)
Nb1 P1 2.6421(8)
Nb1 Na1 3.5483(14)
Na1 O1S 2.217(3)
Na1 O2 2.270(2)
Na1 O1 2.493(3)
Na1 C16 2.617(3)
Na1 C3 2.655(3)
Na1 C11 2.821(3)
Na1 C15 2.911(3)
Na1 C1 2.952(3)
P1 C1 1.864(3)
P1 C3 1.870(3)
C1 O1 1.359(3)
C1 C2 1.362(4)
O1S C4S 1.432(4)
O1S C1S 1.440(4)
N1 C11 1.429(4)
N1 C17 1.550(5)
N1 C17A 1.550(10)
C1S C2S 1.435(6)
N2 C21 1.436(4)
N2 C27 1.485(4)
C2S C3S 1.496(6)
N3 C37A 1.405(14)
N3 C31 1.444(4)
N3 C37 1.563(5)
C3S C4S 1.512(5)
C11 C16 1.393(5)
C11 C12 1.397(5)
C12 C13 1.399(4)
C13 C14 1.392(5)
C13 C131 1.513(5)
C14 C15 1.394(5)
C15 C16 1.403(5)
C15 C151 1.509(5)
C17 C18 1.540(8)
C18 C183 1.522(9)
C18 C181 1.533(8)
C18 C182 1.546(7)
C17A C18A 1.546(16)
C18A C185 1.517(17)
C18A C184 1.535(17)
C18A C186 1.545(15)
C21 C26 1.386(4)
C21 C22 1.399(5)
C22 C23 1.388(5)
C23 C24 1.390(5)
C23 C231 1.529(5)
C24 C25 1.392(5)
C25 C26 1.393(4)
C25 C251 1.504(5)
C27 C28 1.538(6)
C28 C283 1.523(6)
C28 C282 1.545(5)
C28 C281 1.552(5)
C31 C32 1.378(5)
C31 C36 1.395(5)
C32 C33 1.395(5)
C33 C34 1.385(5)
C33 C331 1.504(6)
C34 C35 1.399(6)
C35 C36 1.394(5)
C35 C351 1.531(6)
C37 C38 1.546(7)
C38 C381 1.533(9)
C38 C382 1.539(9)
C38 C383 1.554(10)
C37A C38A 1.535(18)
C38A C384 1.51(2)
C38A C386 1.52(2)
C38A C385 1.540(18)
C41 C42 1.399(4)
C41 C46 1.399(4)
C41 C2 1.490(4)
C42 C43 1.392(5)
C43 C44 1.384(5)
C44 C45 1.374(5)
C45 C46 1.392(5)
C51 C52 1.386(4)
C51 C56 1.399(4)
C52 C53 1.382(5)
C53 C54 1.382(5)
C54 C55 1.396(4)
C55 C56 1.390(4)
C56 C2 1.497(4)
C61 C62 1.402(4)
C61 C66 1.413(4)
C61 C4 1.491(4)
C62 C63 1.390(4)
C63 C64 1.374(5)
C64 C65 1.384(5)
C65 C66 1.381(4)
O2 C3 1.349(3)
C4 C3 1.362(4)
C4 C70 1.500(4)
C70 C71 1.391(4)
C70 C75 1.397(4)
C71 C72 1.391(4)
C74 C73 1.384(4)
C74 C75 1.385(4)
C73 C72 1.383(4)
C1T C2T 1.4243
C2T C3T 1.5577
C3T C4T 1.6562
C4T C5T 1.6192
C1X C2X 1.4942
C2X C3X 1.3867
C3X C4X 1.5843
C4X C5X 1.4936
